data_1569453
loop_
_publ_author_name
'Si, Xiao-Ju'
'Zhao, Xiaofang'
'Wang, Jianli'
'Wang, Xinhai'
'Zhang, Yuanshuo'
'Yang, Dandan'
'Song, Mao-Ping'
'Niu, Jun-Long'

_publ_section_title
;
 Cobalt-catalyzed enantioselective C-H/N-H annulation of aryl sulfonamides
 with allenes or alkynes: facile access to C-N axially chiral sultams.
;
_journal_issue 26
_journal_name_full 'Chemical science'
_journal_page_first 7291
_journal_page_last 7303
_journal_paper_doi 10.1039/d3sc01787g
_journal_volume 14
_journal_year 2023
_chemical_formula_moiety 'C28 H24 N2 O4 S'
_chemical_formula_sum 'C28 H24 N2 O4 S'
_chemical_formula_weight 484.55
_space_group_crystal_system orthorhombic
_space_group_IT_number 19
_space_group_name_Hall 'P 2ac 2ab'
_space_group_name_H-M_alt 'P 21 21 21'
_atom_sites_solution_hydrogens geom
_atom_sites_solution_primary dual
_audit_creation_date 2022-08-14
_audit_creation_method
;
Olex2 1.2
(compiled 2018.05.29 svn.r3508 for OlexSys, GUI svn.r5506)
;
_audit_update_record
;
2023-02-14 deposited with the CCDC.	2023-06-08 downloaded from the CCDC.
;
_cell_angle_alpha 90
_cell_angle_beta 90
_cell_angle_gamma 90
_cell_formula_units_Z 4
_cell_length_a 8.7020(3)
_cell_length_b 10.7451(4)
_cell_length_c 25.9020(9)
_cell_measurement_reflns_used 4827
_cell_measurement_temperature 199.99(10)
_cell_measurement_theta_max 73.0580
_cell_measurement_theta_min 3.4900
_cell_volume 2421.94(15)
_computing_cell_refinement 'CrysAlisPro 1.171.39.27b (Rigaku OD, 2015)'
_computing_data_collection 'CrysAlisPro 1.171.39.27b (Rigaku OD, 2015)'
_computing_data_reduction 'CrysAlisPro 1.171.39.27b (Rigaku OD, 2015)'
_computing_molecular_graphics 'Olex2 (Dolomanov et al., 2009)'
_computing_publication_material 'Olex2 (Dolomanov et al., 2009)'
_computing_structure_refinement 'ShelXL (Sheldrick, 2015)'
_computing_structure_solution 'ShelXT (Sheldrick, 2015)'
_diffrn_ambient_environment N~2~
_diffrn_ambient_temperature 199.99(10)
_diffrn_detector 'CCD plate'
_diffrn_measured_fraction_theta_full 0.943
_diffrn_measured_fraction_theta_max 1.000
_diffrn_measurement_details
;
List of Runs (angles in degrees, time in seconds):

  # Type    Start    End  Width  t~exp~   \w     \q     \k     \f   Frames
#--------------------------------------------------------------------------
  1  \w     -6.00  86.00   0.50    0.50    --    0.00  38.00  60.00  184
  2  \w     49.00  83.00   0.50    0.50    --    0.00  57.00 -60.00   68
  3  \w     10.00  62.00   0.50    0.50    --   98.80 -45.00 150.00  104
  4  \w     61.00  97.00   0.50    0.50    --   98.80  82.00-180.00   72
  5  \w      9.00  41.00   0.50    0.50    --   98.80 -61.00   0.00   64
  6  \w     55.00 122.00   0.50    0.50    --   98.80 -61.00   0.00  134
  7  \w     71.00 115.00   0.50    0.50    --   98.80 -45.00 150.00   88
  8  \w    107.00 176.00   0.50    0.50    --   98.80  82.00-180.00  138
  9  \w    136.00 182.00   0.50    0.50    --   98.80  61.00 120.00   92
 10  \w     73.00 119.00   0.50    0.50    --   98.80  61.00 120.00   92
;
_diffrn_measurement_device 'four-circle diffractometer'
_diffrn_measurement_device_type 'XtaLAB AFC12 (RINC): Kappa single'
_diffrn_measurement_method '\w scans'
_diffrn_orient_matrix_type 'CrysAlisPro convention (1999,Acta A55,543-557)'
_diffrn_orient_matrix_UB_11 -0.1234550000
_diffrn_orient_matrix_UB_12 -0.1018795000
_diffrn_orient_matrix_UB_13 0.0054482000
_diffrn_orient_matrix_UB_21 -0.0416042000
_diffrn_orient_matrix_UB_22 0.0153137000
_diffrn_orient_matrix_UB_23 -0.0574708000
_diffrn_orient_matrix_UB_31 0.1198652000
_diffrn_orient_matrix_UB_32 -0.0997479000
_diffrn_orient_matrix_UB_33 -0.0142764000
_diffrn_radiation_monochromator graphite
_diffrn_radiation_probe x-ray
_diffrn_radiation_type CuK\a
_diffrn_radiation_wavelength 1.54184
_diffrn_reflns_av_R_equivalents 0.0895
_diffrn_reflns_av_unetI/netI 0.0984
_diffrn_reflns_Laue_measured_fraction_full 0.943
_diffrn_reflns_Laue_measured_fraction_max 1.000
_diffrn_reflns_limit_h_max 10
_diffrn_reflns_limit_h_min -10
_diffrn_reflns_limit_k_max 9
_diffrn_reflns_limit_k_min -12
_diffrn_reflns_limit_l_max 30
_diffrn_reflns_limit_l_min -29
_diffrn_reflns_number 7568
_diffrn_reflns_point_group_measured_fraction_full 0.886
_diffrn_reflns_point_group_measured_fraction_max 0.943
_diffrn_reflns_theta_full 67.684
_diffrn_reflns_theta_max 64.990
_diffrn_reflns_theta_min 3.413
_diffrn_source 'fine-focus sealed X-ray tube'
_diffrn_source_type 'Enhance (Cu) X-ray Source'
_exptl_absorpt_coefficient_mu 1.497
_exptl_absorpt_correction_T_max 1.00000
_exptl_absorpt_correction_T_min 0.59098
_exptl_absorpt_correction_type multi-scan
_exptl_absorpt_process_details
;
CrysAlisPro 1.171.39.27b (Rigaku Oxford Diffraction, 2015)
Empirical absorption correction using spherical harmonics,
 implemented in SCALE3 ABSPACK scaling algorithm.
;
_exptl_crystal_colour 'clear colourless'
_exptl_crystal_colour_lustre clear
_exptl_crystal_colour_primary colourless
_exptl_crystal_density_diffrn 1.329
_exptl_crystal_description prism
_exptl_crystal_F_000 1016
_exptl_crystal_size_max 0.03
_exptl_crystal_size_mid 0.01
_exptl_crystal_size_min 0.01
_refine_diff_density_max 0.371
_refine_diff_density_min -0.469
_refine_diff_density_rms 0.094
_refine_ls_abs_structure_details
;
 Classical Flack method preferred over Parsons because s.u. lower.
;
_refine_ls_abs_structure_Flack 0.03(4)
_refine_ls_extinction_method none
_refine_ls_goodness_of_fit_ref 1.159
_refine_ls_hydrogen_treatment constr
_refine_ls_matrix_type full
_refine_ls_number_parameters 318
_refine_ls_number_reflns 3888
_refine_ls_number_restraints 0
_refine_ls_restrained_S_all 1.159
_refine_ls_R_factor_all 0.0840
_refine_ls_R_factor_gt 0.0589
_refine_ls_shift/su_max 0.000
_refine_ls_shift/su_mean 0.000
_refine_ls_structure_factor_coef Fsqd
_refine_ls_weighting_details
;
 w=1/[\s^2^(Fo^2^)+(0.1075P)^2^]
 where P=(Fo^2^+2Fc^2^)/3
;
_refine_ls_weighting_scheme calc
_refine_ls_wR_factor_gt 0.1715
_refine_ls_wR_factor_ref 0.1748
_reflns_Friedel_coverage 0.638
_reflns_Friedel_fraction_full 0.809
_reflns_Friedel_fraction_max 0.865
_reflns_number_gt 3432
_reflns_number_total 3888
_reflns_threshold_expression 'I > 2\s(I)'
_cod_data_source_file d3sc01787g2.cif
_cod_data_source_block hy
_cod_depositor_comments 'Adding full bibliography for 1569453--1569454.cif.'
_cod_database_code 1569453
_shelxl_version_number 2013-2
_chemical_oxdiff_usercomment ' '
_shelx_space_group_comment
;
The symmetry employed for this shelxl refinement is uniquely defined
by the following loop, which should always be used as a source of
symmetry information in preference to the above space-group names.
They are only intended as comments.
;
_shelx_estimated_absorpt_t_max 0.985
_shelx_estimated_absorpt_t_min 0.956
_reflns_odcompleteness_completeness 99.92
_reflns_odcompleteness_iscentric 1
_reflns_odcompleteness_theta 66.97
_olex2_refinement_description
;
1. Fixed Uiso
 At 1.2 times of:
  All C(H) groups, All C(H,H) groups
 At 1.5 times of:
  All C(H,H,H) groups
2.a Secondary CH2 refined with riding coordinates:
 C7(H7A,H7B), C9(H9A,H9B)
2.b Aromatic/amide H refined with riding coordinates:
 C1(H1), C2(H2), C3(H3), C4(H4), C5(H5), C11(H11), C13(H13), C16(H16),
 C17(H17), C19(H19), C20(H20), C21(H21), C26(H26), C27(H27)
2.c Idealised Me refined as rotating group:
 C15(H15A,H15B,H15C), C28(H28A,H28B,H28C)
;
_olex2_submission_special_instructions 'No special instructions were received'
_oxdiff_exptl_absorpt_empirical_details
;
Empirical correction (ABSPACK) includes:
- Absorption correction using spherical harmonics
- Frame scaling
;
_oxdiff_exptl_absorpt_empirical_full_max 3.569
_oxdiff_exptl_absorpt_empirical_full_min 0.407

loop_
_space_group_symop_operation_xyz
'x, y, z'
'-x+1/2, -y, z+1/2'
'-x, y+1/2, -z+1/2'
'x+1/2, -y+1/2, -z'

loop_
_atom_site_label
_atom_site_type_symbol
_atom_site_fract_x
_atom_site_fract_y
_atom_site_fract_z
_atom_site_U_iso_or_equiv
_atom_site_adp_type
_atom_site_occupancy
_atom_site_site_symmetry_order
_atom_site_calc_flag
_atom_site_refinement_flags_posn
_atom_site_refinement_flags_adp
_atom_site_refinement_flags_occupancy
_atom_site_disorder_assembly
_atom_site_disorder_group
S1 S 0.93020(14) 0.29616(11) 0.30251(4) 0.0296(3) Uani 1 1 d . . . . .
O1 O 0.5346(4) 0.4658(3) 0.45755(15) 0.0388(9) Uani 1 1 d . . . . .
O2 O 0.6322(4) 0.2730(3) 0.46193(13) 0.0402(9) Uani 1 1 d . . . . .
O3 O 1.0406(4) 0.3882(3) 0.28867(13) 0.0375(9) Uani 1 1 d . . . . .
O4 O 0.8297(4) 0.2520(4) 0.26286(12) 0.0418(9) Uani 1 1 d . . . . .
N1 N 0.8196(5) 0.3474(4) 0.35037(14) 0.0280(9) Uani 1 1 d . . . . .
N2 N 0.8138(7) 0.5993(4) 0.32977(18) 0.0457(13) Uani 1 1 d . . . . .
C1 C 0.1930(7) 0.5762(6) 0.4477(3) 0.0492(15) Uani 1 1 d . . . . .
H1 H 0.1955 0.5452 0.4142 0.059 Uiso 1 1 calc R . . . .
C2 C 0.0981(8) 0.6762(6) 0.4596(3) 0.0646(19) Uani 1 1 d . . . . .
H2 H 0.0350 0.7104 0.4343 0.078 Uiso 1 1 calc R . . . .
C3 C 0.0977(8) 0.7241(6) 0.5082(4) 0.067(2) Uani 1 1 d . . . . .
H3 H 0.0346 0.7915 0.5158 0.081 Uiso 1 1 calc R . . . .
C4 C 0.1883(9) 0.6747(7) 0.5456(3) 0.069(2) Uani 1 1 d . . . . .
H4 H 0.1889 0.7094 0.5785 0.083 Uiso 1 1 calc R . . . .
C5 C 0.2813(8) 0.5707(7) 0.5346(3) 0.0560(17) Uani 1 1 d . . . . .
H5 H 0.3409 0.5347 0.5604 0.067 Uiso 1 1 calc R . . . .
C6 C 0.2831(6) 0.5229(5) 0.4852(2) 0.0377(13) Uani 1 1 d . . . . .
C7 C 0.3844(7) 0.4155(5) 0.4716(3) 0.0495(16) Uani 1 1 d . . . . .
H7A H 0.3941 0.3595 0.5008 0.059 Uiso 1 1 calc R . . . .
H7B H 0.3412 0.3695 0.4428 0.059 Uiso 1 1 calc R . . . .
C8 C 0.6465(6) 0.3819(5) 0.45301(17) 0.0302(11) Uani 1 1 d . . . . .
C9 C 0.7981(6) 0.4421(5) 0.43686(18) 0.0307(11) Uani 1 1 d . . . . .
H9A H 0.7776 0.5220 0.4208 0.037 Uiso 1 1 calc R . . . .
H9B H 0.8610 0.4566 0.4672 0.037 Uiso 1 1 calc R . . . .
C10 C 0.8827(6) 0.3612(4) 0.40009(17) 0.0264(10) Uani 1 1 d . . . . .
C11 C 1.0055(5) 0.2935(5) 0.41485(17) 0.0289(10) Uani 1 1 d . . . . .
H11 H 1.0512 0.3121 0.4464 0.035 Uiso 1 1 calc R . . . .
C12 C 1.0699(6) 0.1939(4) 0.38449(17) 0.0272(10) Uani 1 1 d . . . . .
C13 C 1.1705(6) 0.1057(5) 0.40580(19) 0.0336(11) Uani 1 1 d . . . . .
H13 H 1.2051 0.1167 0.4395 0.040 Uiso 1 1 calc R . . . .
C14 C 1.2197(6) 0.0031(5) 0.3783(2) 0.0374(13) Uani 1 1 d . . . . .
C15 C 1.3332(7) -0.0863(5) 0.4018(2) 0.0540(17) Uani 1 1 d . . . . .
H15A H 1.4358 -0.0589 0.3944 0.081 Uiso 1 1 calc GR . . . .
H15B H 1.3176 -0.1678 0.3875 0.081 Uiso 1 1 calc GR . . . .
H15C H 1.3184 -0.0893 0.4385 0.081 Uiso 1 1 calc GR . . . .
C16 C 1.1664(7) -0.0147(5) 0.3281(2) 0.0409(13) Uani 1 1 d . . . . .
H16 H 1.1960 -0.0853 0.3099 0.049 Uiso 1 1 calc R . . . .
C17 C 1.0700(7) 0.0711(5) 0.3051(2) 0.0365(12) Uani 1 1 d . . . . .
H17 H 1.0352 0.0594 0.2715 0.044 Uiso 1 1 calc R . . . .
C18 C 1.0265(5) 0.1753(4) 0.33329(19) 0.0280(11) Uani 1 1 d . . . . .
C19 C 0.8103(11) 0.7188(6) 0.3181(2) 0.064(2) Uani 1 1 d . . . . .
H19 H 0.9017 0.7632 0.3207 0.077 Uiso 1 1 calc R . . . .
C20 C 0.6791(13) 0.7839(7) 0.3021(3) 0.079(3) Uani 1 1 d . . . . .
H20 H 0.6850 0.8681 0.2940 0.095 Uiso 1 1 calc R . . . .
C21 C 0.5448(13) 0.7229(8) 0.2986(2) 0.074(3) Uani 1 1 d . . . . .
H21 H 0.4564 0.7649 0.2884 0.089 Uiso 1 1 calc R . . . .
C22 C 0.5384(9) 0.5939(7) 0.3105(2) 0.0554(19) Uani 1 1 d . . . . .
C23 C 0.6786(7) 0.5369(5) 0.32523(18) 0.0391(13) Uani 1 1 d . . . . .
C24 C 0.6776(6) 0.4055(5) 0.33612(17) 0.0313(11) Uani 1 1 d . . . . .
C25 C 0.5457(7) 0.3363(6) 0.3325(2) 0.0444(14) Uani 1 1 d . . . . .
C26 C 0.4071(7) 0.3983(9) 0.3188(2) 0.060(2) Uani 1 1 d . . . . .
H26 H 0.3161 0.3531 0.3171 0.073 Uiso 1 1 calc R . . . .
C27 C 0.4046(9) 0.5219(9) 0.3081(2) 0.068(2) Uani 1 1 d . . . . .
H27 H 0.3123 0.5594 0.2990 0.082 Uiso 1 1 calc R . . . .
C28 C 0.5436(8) 0.1990(7) 0.3426(2) 0.0578(18) Uani 1 1 d . . . . .
H28A H 0.6125 0.1580 0.3192 0.087 Uiso 1 1 calc GR . . . .
H28B H 0.4414 0.1676 0.3376 0.087 Uiso 1 1 calc GR . . . .
H28C H 0.5756 0.1833 0.3775 0.087 Uiso 1 1 calc GR . . . .

loop_
_atom_site_aniso_label
_atom_site_aniso_U_11
_atom_site_aniso_U_22
_atom_site_aniso_U_33
_atom_site_aniso_U_23
_atom_site_aniso_U_13
_atom_site_aniso_U_12
S1 0.0303(6) 0.0376(6) 0.0208(5) 0.0013(5) -0.0002(5) 0.0028(5)
O1 0.033(2) 0.0307(17) 0.053(2) 0.0020(16) 0.0126(17) 0.0028(16)
O2 0.048(2) 0.0317(19) 0.0410(19) 0.0081(15) 0.0141(18) 0.0061(18)
O3 0.033(2) 0.0436(18) 0.0362(19) 0.0129(16) 0.0074(16) 0.0064(18)
O4 0.039(2) 0.059(2) 0.0271(17) -0.0072(17) -0.0076(16) 0.004(2)
N1 0.025(2) 0.036(2) 0.0234(19) 0.0004(16) -0.0032(17) -0.0013(18)
N2 0.060(3) 0.037(2) 0.040(3) 0.005(2) 0.016(2) 0.000(3)
C1 0.048(4) 0.043(3) 0.056(4) 0.002(3) 0.004(3) 0.000(3)
C2 0.050(4) 0.045(3) 0.098(6) 0.014(4) 0.001(4) 0.007(3)
C3 0.048(4) 0.040(4) 0.114(6) -0.006(4) 0.019(4) 0.003(3)
C4 0.064(5) 0.069(5) 0.075(5) -0.032(4) 0.028(4) -0.016(4)
C5 0.044(4) 0.066(4) 0.058(4) -0.003(3) 0.008(3) -0.003(3)
C6 0.030(3) 0.031(2) 0.052(3) -0.004(2) 0.010(2) -0.002(2)
C7 0.040(3) 0.032(3) 0.076(4) 0.001(3) 0.019(3) 0.002(3)
C8 0.034(3) 0.035(3) 0.022(2) -0.0004(19) 0.001(2) 0.002(2)
C9 0.034(3) 0.033(2) 0.025(2) 0.000(2) -0.001(2) 0.000(2)
C10 0.027(2) 0.029(2) 0.023(2) 0.0013(18) -0.002(2) -0.004(2)
C11 0.031(3) 0.035(2) 0.021(2) -0.0020(19) -0.0017(19) 0.000(2)
C12 0.026(2) 0.031(2) 0.025(2) 0.0007(18) -0.0027(19) -0.001(2)
C13 0.037(3) 0.037(3) 0.026(2) 0.006(2) 0.000(2) 0.004(2)
C14 0.036(3) 0.036(3) 0.041(3) 0.009(2) 0.009(2) 0.006(2)
C15 0.062(4) 0.044(3) 0.056(4) 0.012(3) 0.004(3) 0.020(3)
C16 0.050(3) 0.030(2) 0.042(3) -0.005(2) 0.006(3) 0.006(3)
C17 0.041(3) 0.038(3) 0.030(2) -0.008(2) 0.002(2) 0.001(3)
C18 0.024(2) 0.032(2) 0.028(2) 0.0005(19) 0.001(2) -0.001(2)
C19 0.104(6) 0.045(3) 0.045(3) 0.007(3) 0.025(4) 0.009(4)
C20 0.146(9) 0.048(4) 0.043(4) 0.008(3) 0.010(5) 0.034(5)
C21 0.112(7) 0.077(5) 0.033(3) 0.006(3) -0.001(4) 0.059(5)
C22 0.064(5) 0.079(4) 0.023(3) -0.001(3) -0.004(3) 0.033(4)
C23 0.047(3) 0.051(3) 0.019(2) 0.005(2) 0.004(2) 0.015(3)
C24 0.026(3) 0.047(3) 0.021(2) 0.000(2) 0.001(2) 0.003(2)
C25 0.028(3) 0.077(4) 0.029(3) -0.009(3) 0.002(2) -0.009(3)
C26 0.026(3) 0.116(6) 0.040(3) -0.019(4) -0.004(3) 0.001(4)
C27 0.047(4) 0.121(7) 0.038(3) -0.016(4) -0.011(3) 0.043(5)
C28 0.054(4) 0.072(4) 0.047(3) -0.007(3) 0.004(3) -0.031(4)

loop_
_atom_type_symbol
_atom_type_description
_atom_type_scat_dispersion_real
_atom_type_scat_dispersion_imag
_atom_type_scat_source
C C 0.0181 0.0091 'International Tables Vol C Tables 4.2.6.8 and 6.1.1.4'
H H 0.0000 0.0000 'International Tables Vol C Tables 4.2.6.8 and 6.1.1.4'
N N 0.0311 0.0180 'International Tables Vol C Tables 4.2.6.8 and 6.1.1.4'
O O 0.0492 0.0322 'International Tables Vol C Tables 4.2.6.8 and 6.1.1.4'
S S 0.3331 0.5567 'International Tables Vol C Tables 4.2.6.8 and 6.1.1.4'

loop_
_geom_angle_atom_site_label_1
_geom_angle_atom_site_label_2
_geom_angle_atom_site_label_3
_geom_angle
_geom_angle_site_symmetry_1
_geom_angle_site_symmetry_3
_geom_angle_publ_flag
O3 S1 O4 117.5(2) . . ?
O3 S1 N1 110.4(2) . . ?
O3 S1 C18 108.0(2) . . ?
O4 S1 N1 106.9(2) . . ?
O4 S1 C18 112.1(2) . . ?
N1 S1 C18 100.6(2) . . ?
C8 O1 C7 115.2(4) . . ?
C10 N1 S1 119.4(3) . . ?
C10 N1 C24 121.8(4) . . ?
C24 N1 S1 116.8(3) . . ?
C19 N2 C23 116.1(7) . . ?
C2 C1 H1 119.8 . . ?
C6 C1 H1 119.8 . . ?
C6 C1 C2 120.4(6) . . ?
C1 C2 H2 120.0 . . ?
C3 C2 C1 119.9(7) . . ?
C3 C2 H2 120.0 . . ?
C2 C3 H3 119.6 . . ?
C4 C3 C2 120.8(7) . . ?
C4 C3 H3 119.6 . . ?
C3 C4 H4 120.1 . . ?
C3 C4 C5 119.9(7) . . ?
C5 C4 H4 120.1 . . ?
C4 C5 H5 120.3 . . ?
C6 C5 C4 119.4(7) . . ?
C6 C5 H5 120.3 . . ?
C1 C6 C5 119.6(6) . . ?
C1 C6 C7 119.5(5) . . ?
C5 C6 C7 120.9(6) . . ?
O1 C7 C6 107.5(4) . . ?
O1 C7 H7A 110.2 . . ?
O1 C7 H7B 110.2 . . ?
C6 C7 H7A 110.2 . . ?
C6 C7 H7B 110.2 . . ?
H7A C7 H7B 108.5 . . ?
O1 C8 C9 111.6(4) . . ?
O2 C8 O1 124.6(5) . . ?
O2 C8 C9 123.7(5) . . ?
C8 C9 H9A 109.5 . . ?
C8 C9 H9B 109.5 . . ?
H9A C9 H9B 108.1 . . ?
C10 C9 C8 110.8(4) . . ?
C10 C9 H9A 109.5 . . ?
C10 C9 H9B 109.5 . . ?
N1 C10 C9 117.0(4) . . ?
C11 C10 N1 120.8(4) . . ?
C11 C10 C9 121.8(4) . . ?
C10 C11 H11 118.2 . . ?
C10 C11 C12 123.6(4) . . ?
C12 C11 H11 118.2 . . ?
C13 C12 C11 122.0(4) . . ?
C18 C12 C11 121.4(4) . . ?
C18 C12 C13 116.5(4) . . ?
C12 C13 H13 119.0 . . ?
C14 C13 C12 122.0(5) . . ?
C14 C13 H13 119.0 . . ?
C13 C14 C15 120.3(5) . . ?
C13 C14 C16 119.2(5) . . ?
C16 C14 C15 120.5(5) . . ?
C14 C15 H15A 109.5 . . ?
C14 C15 H15B 109.5 . . ?
C14 C15 H15C 109.5 . . ?
H15A C15 H15B 109.5 . . ?
H15A C15 H15C 109.5 . . ?
H15B C15 H15C 109.5 . . ?
C14 C16 H16 119.5 . . ?
C17 C16 C14 120.9(5) . . ?
C17 C16 H16 119.5 . . ?
C16 C17 H17 120.8 . . ?
C16 C17 C18 118.4(5) . . ?
C18 C17 H17 120.8 . . ?
C12 C18 S1 117.4(4) . . ?
C17 C18 S1 119.5(4) . . ?
C17 C18 C12 122.8(5) . . ?
N2 C19 H19 117.5 . . ?
N2 C19 C20 124.9(9) . . ?
C20 C19 H19 117.5 . . ?
C19 C20 H20 120.5 . . ?
C21 C20 C19 119.0(7) . . ?
C21 C20 H20 120.5 . . ?
C20 C21 H21 120.2 . . ?
C20 C21 C22 119.7(8) . . ?
C22 C21 H21 120.2 . . ?
C23 C22 C21 116.5(8) . . ?
C27 C22 C21 124.2(8) . . ?
C27 C22 C23 119.3(6) . . ?
N2 C23 C22 123.7(6) . . ?
N2 C23 C24 118.1(5) . . ?
C22 C23 C24 118.1(6) . . ?
N1 C24 C23 118.2(5) . . ?
C25 C24 N1 120.2(5) . . ?
C25 C24 C23 121.6(5) . . ?
C24 C25 C26 118.2(6) . . ?
C24 C25 C28 122.2(6) . . ?
C26 C25 C28 119.6(6) . . ?
C25 C26 H26 119.2 . . ?
C27 C26 C25 121.5(7) . . ?
C27 C26 H26 119.2 . . ?
C22 C27 H27 119.4 . . ?
C26 C27 C22 121.3(7) . . ?
C26 C27 H27 119.4 . . ?
C25 C28 H28A 109.5 . . ?
C25 C28 H28B 109.5 . . ?
C25 C28 H28C 109.5 . . ?
H28A C28 H28B 109.5 . . ?
H28A C28 H28C 109.5 . . ?
H28B C28 H28C 109.5 . . ?

loop_
_geom_bond_atom_site_label_1
_geom_bond_atom_site_label_2
_geom_bond_distance
_geom_bond_site_symmetry_2
_geom_bond_publ_flag
S1 O3 1.425(4) . ?
S1 O4 1.430(4) . ?
S1 N1 1.663(4) . ?
S1 C18 1.739(5) . ?
O1 C7 1.460(7) . ?
O1 C8 1.332(6) . ?
O2 C8 1.200(6) . ?
N1 C10 1.408(6) . ?
N1 C24 1.433(6) . ?
N2 C19 1.320(8) . ?
N2 C23 1.359(8) . ?
C1 H1 0.9300 . ?
C1 C2 1.390(9) . ?
C1 C6 1.372(8) . ?
C2 H2 0.9300 . ?
C2 C3 1.360(11) . ?
C3 H3 0.9300 . ?
C3 C4 1.359(11) . ?
C4 H4 0.9300 . ?
C4 C5 1.409(10) . ?
C5 H5 0.9300 . ?
C5 C6 1.380(9) . ?
C6 C7 1.495(7) . ?
C7 H7A 0.9700 . ?
C7 H7B 0.9700 . ?
C8 C9 1.528(7) . ?
C9 H9A 0.9700 . ?
C9 H9B 0.9700 . ?
C9 C10 1.485(7) . ?
C10 C11 1.348(7) . ?
C11 H11 0.9300 . ?
C11 C12 1.442(6) . ?
C12 C13 1.403(7) . ?
C12 C18 1.393(7) . ?
C13 H13 0.9300 . ?
C13 C14 1.380(7) . ?
C14 C15 1.507(7) . ?
C14 C16 1.393(8) . ?
C15 H15A 0.9600 . ?
C15 H15B 0.9600 . ?
C15 H15C 0.9600 . ?
C16 H16 0.9300 . ?
C16 C17 1.382(8) . ?
C17 H17 0.9300 . ?
C17 C18 1.389(7) . ?
C19 H19 0.9300 . ?
C19 C20 1.401(12) . ?
C20 H20 0.9300 . ?
C20 C21 1.343(12) . ?
C21 H21 0.9300 . ?
C21 C22 1.422(12) . ?
C22 C23 1.417(9) . ?
C22 C27 1.399(12) . ?
C23 C24 1.440(8) . ?
C24 C25 1.371(8) . ?
C25 C26 1.423(9) . ?
C25 C28 1.499(9) . ?
C26 H26 0.9300 . ?
C26 C27 1.356(12) . ?
C27 H27 0.9300 . ?
C28 H28A 0.9600 . ?
C28 H28B 0.9600 . ?
C28 H28C 0.9600 . ?

loop_
_geom_torsion_atom_site_label_1
_geom_torsion_atom_site_label_2
_geom_torsion_atom_site_label_3
_geom_torsion_atom_site_label_4
_geom_torsion
_geom_torsion_site_symmetry_1
_geom_torsion_site_symmetry_2
_geom_torsion_site_symmetry_3
_geom_torsion_site_symmetry_4
_geom_torsion_publ_flag
S1 N1 C10 C9 161.4(3) . . . . ?
S1 N1 C10 C11 -25.2(6) . . . . ?
S1 N1 C24 C23 -87.2(5) . . . . ?
S1 N1 C24 C25 92.0(5) . . . . ?
O1 C8 C9 C10 -142.0(4) . . . . ?
O2 C8 C9 C10 40.1(6) . . . . ?
O3 S1 N1 C10 -70.2(4) . . . . ?
O3 S1 N1 C24 93.9(4) . . . . ?
O3 S1 C18 C12 77.3(4) . . . . ?
O3 S1 C18 C17 -96.3(4) . . . . ?
O4 S1 N1 C10 160.9(4) . . . . ?
O4 S1 N1 C24 -35.0(4) . . . . ?
O4 S1 C18 C12 -151.7(4) . . . . ?
O4 S1 C18 C17 34.7(5) . . . . ?
N1 S1 C18 C12 -38.3(4) . . . . ?
N1 S1 C18 C17 148.0(4) . . . . ?
N1 C10 C11 C12 -7.5(7) . . . . ?
N1 C24 C25 C26 179.3(5) . . . . ?
N1 C24 C25 C28 -0.5(8) . . . . ?
N2 C19 C20 C21 0.9(11) . . . . ?
N2 C23 C24 N1 -1.0(7) . . . . ?
N2 C23 C24 C25 179.9(5) . . . . ?
C1 C2 C3 C4 -0.5(11) . . . . ?
C1 C6 C7 O1 92.3(6) . . . . ?
C2 C1 C6 C5 -1.3(9) . . . . ?
C2 C1 C6 C7 -179.9(5) . . . . ?
C2 C3 C4 C5 -1.6(11) . . . . ?
C3 C4 C5 C6 2.2(10) . . . . ?
C4 C5 C6 C1 -0.8(9) . . . . ?
C4 C5 C6 C7 177.9(5) . . . . ?
C5 C6 C7 O1 -86.4(7) . . . . ?
C6 C1 C2 C3 1.9(10) . . . . ?
C7 O1 C8 O2 -3.7(7) . . . . ?
C7 O1 C8 C9 178.4(5) . . . . ?
C8 O1 C7 C6 168.8(5) . . . . ?
C8 C9 C10 N1 69.4(5) . . . . ?
C8 C9 C10 C11 -103.9(5) . . . . ?
C9 C10 C11 C12 165.7(4) . . . . ?
C10 N1 C24 C23 76.5(6) . . . . ?
C10 N1 C24 C25 -104.3(5) . . . . ?
C10 C11 C12 C13 -163.5(5) . . . . ?
C10 C11 C12 C18 11.9(7) . . . . ?
C11 C12 C13 C14 173.2(5) . . . . ?
C11 C12 C18 S1 15.4(6) . . . . ?
C11 C12 C18 C17 -171.2(5) . . . . ?
C12 C13 C14 C15 177.3(5) . . . . ?
C12 C13 C14 C16 -0.9(8) . . . . ?
C13 C12 C18 S1 -169.0(4) . . . . ?
C13 C12 C18 C17 4.4(7) . . . . ?
C13 C14 C16 C17 2.5(8) . . . . ?
C14 C16 C17 C18 -0.5(8) . . . . ?
C15 C14 C16 C17 -175.8(5) . . . . ?
C16 C17 C18 S1 170.2(4) . . . . ?
C16 C17 C18 C12 -3.1(8) . . . . ?
C18 S1 N1 C10 43.7(4) . . . . ?
C18 S1 N1 C24 -152.2(4) . . . . ?
C18 C12 C13 C14 -2.4(7) . . . . ?
C19 N2 C23 C22 -2.0(8) . . . . ?
C19 N2 C23 C24 178.3(5) . . . . ?
C19 C20 C21 C22 -0.7(11) . . . . ?
C20 C21 C22 C23 -0.6(9) . . . . ?
C20 C21 C22 C27 -180.0(6) . . . . ?
C21 C22 C23 N2 2.1(8) . . . . ?
C21 C22 C23 C24 -178.2(5) . . . . ?
C21 C22 C27 C26 178.3(6) . . . . ?
C22 C23 C24 N1 179.3(4) . . . . ?
C22 C23 C24 C25 0.1(7) . . . . ?
C23 N2 C19 C20 0.5(9) . . . . ?
C23 C22 C27 C26 -1.0(9) . . . . ?
C23 C24 C25 C26 -1.6(8) . . . . ?
C23 C24 C25 C28 178.7(5) . . . . ?
C24 N1 C10 C9 -1.9(6) . . . . ?
C24 N1 C10 C11 171.5(4) . . . . ?
C24 C25 C26 C27 1.8(9) . . . . ?
C25 C26 C27 C22 -0.5(10) . . . . ?
C27 C22 C23 N2 -178.6(5) . . . . ?
C27 C22 C23 C24 1.2(8) . . . . ?
C28 C25 C26 C27 -178.4(5) . . . . ?
